data_9005657
loop_
_publ_author_name
'Bosi, F.'
'Lucchesi, S.'

_publ_section_title
;
 Crystal chemistry of the schorl-dravite series
 Note: Tourmaline TM65e
;
_journal_name_full 'European Journal of Mineralogy'
_journal_page_first 335
_journal_page_last 344
_journal_paper_doi 10.1127/0935-1221/2004/0016-0335
_journal_volume 16
_journal_year 2004
_chemical_compound_source 'Arendal, Norway'
_chemical_formula_sum
;Al6.111 B3 Ca0.11 F0.02 Fe0.783 H0.618 K0.01 Mg2.088 Mn0.006 Na0.677 O30.98
 Si5.958 Ti0.042 V0.006 Zn0.009
;
_chemical_name_mineral Hydroxy-dravite
_space_group_IT_number 160
_symmetry_space_group_name_Hall 'R 3 -2"'
_symmetry_space_group_name_H-M 'R 3 m :H'
_cell_angle_alpha 90
_cell_angle_beta 90
_cell_angle_gamma 120
_cell_formula_units_Z 3
_cell_length_a 15.9541
_cell_length_b 15.9541
_cell_length_c 7.2035
_cell_volume 1587.884
_database_code_amcsd 0007048
_exptl_crystal_density_diffrn 3.073
_cod_original_sg_symbol_H-M 'R 3 m'
_cod_original_formula_sum
;Na.677 Ca.11 K.01 Mg2.088 Al6.111 Fe.783 Ti.042 Zn.009 Mn.006 V.006 Si5.958
 B3 O30.98 F.02 H.618
;
_cod_database_code 9005657

loop_
_space_group_symop_operation_xyz
x,y,z
2/3+x,1/3+y,1/3+z
1/3+x,2/3+y,2/3+z
x,x-y,z
2/3+x,1/3+x-y,1/3+z
1/3+x,2/3+x-y,2/3+z
-y,-x,z
2/3-y,1/3-x,1/3+z
1/3-y,2/3-x,2/3+z
-x+y,y,z
2/3-x+y,1/3+y,1/3+z
1/3-x+y,2/3+y,2/3+z
-y,x-y,z
2/3-y,1/3+x-y,1/3+z
1/3-y,2/3+x-y,2/3+z
-x+y,-x,z
2/3-x+y,1/3-x,1/3+z
1/3-x+y,2/3-x,2/3+z

loop_
_atom_site_label
_atom_site_fract_x
_atom_site_fract_y
_atom_site_fract_z
_atom_site_occupancy
_atom_site_type_symbol
_atom_site_attached_hydrogens
NaX 0.00000 0.00000 0.23291 0.67700 Na 0
CaX 0.00000 0.00000 0.23291 0.11000 Ca 0
KX 0.00000 0.00000 0.23291 0.01000 K 0
MgY 0.12369 0.06185 0.63416 0.37200 Mg 0
AlY 0.12369 0.06185 0.63416 0.36700 Al 0
Fe2+Y 0.12369 0.06185 0.63416 0.14400 Fe 0
Fe3+Y 0.12369 0.06185 0.63416 0.09700 Fe 0
Ti4+Y 0.12369 0.06185 0.63416 0.01400 Ti 0
ZnY 0.12369 0.06185 0.63416 0.00300 Zn 0
Mn2+Y 0.12369 0.06185 0.63416 0.00200 Mn 0
V3+Y 0.12369 0.06185 0.63416 0.00200 V 0
AlZ 0.29806 0.26168 0.61130 0.82800 Al 0
MgZ 0.29806 0.26168 0.61130 0.16200 Mg 0
Fe3+Z 0.29806 0.26168 0.61130 0.01000 Fe 0
SiT 0.19179 0.18987 0.00000 0.99300 Si 0
AlT 0.19179 0.18987 0.00000 0.00700 Al 0
B 0.10991 0.21982 0.45476 1.00000 B 0
O-H1W 0.00000 0.00000 0.77320 0.61800 O 1
O1W 0.00000 0.00000 0.77320 0.36200 O 0
F1W 0.00000 0.00000 0.77320 0.02000 F 0
O2 0.06095 0.12190 0.48548 1.00000 O 0
O3V 0.26414 0.13207 0.51073 1.00000 O 0
O4 0.09306 0.18612 0.07029 1.00000 O 0
O5 0.18431 0.09216 0.09162 1.00000 O 0
O6 0.19575 0.18552 0.77751 1.00000 O 0
O7 0.28498 0.28473 0.07904 1.00000 O 0
O8 0.20938 0.27009 0.44071 1.00000 O 0

loop_
_cod_changelog_entry_id
_cod_changelog_entry_author
_cod_changelog_entry_date
_cod_changelog_entry_text
1
;cod-tools version 3.8.0
Id: cif_guess_AMCSD_atom_types 9581 2023-05-17 12:35:41Z saulius
;
2023-05-23T09:18:07+03:00
;Derived atom types and hydrogen counts
from atom names that follow the AMCSD naming convention
(Wat == water, O-H == hydroxyl).
;

loop_
_cod_related_entry_id
_cod_related_entry_database
_cod_related_entry_code
1 AMCSD 0007048
